data_7017296
loop_
_publ_author_name
'Abrahams, Brendan F.'
'Grannas, Martin J.'
'Hudson, Timothy A.'
'Hughes, Steven A.'
'Pranoto, Naomi H.'
'Robson, Richard'

_publ_section_title
;
 Synthesis, structure and host-guest properties of
 (Et(4)N)(2)[Sn(iv)Ca(ii)(chloranilate)(4)], a new type of robust
 microporous coordination polymer with a 2D square grid structure.
;
_journal_issue 45
_journal_name_full 'Dalton transactions (Cambridge, England : 2003)'
_journal_page_first 12242
_journal_page_last 12247
_journal_paper_doi 10.1039/c1dt10962f
_journal_volume 40
_journal_year 2011
_chemical_formula_sum 'C42 H40 Ca Cl8 N2 O16 S4 Sn'
_chemical_formula_weight 1399.37
_chemical_name_systematic
;
?
;
_space_group_IT_number 97
_symmetry_cell_setting tetragonal
_symmetry_space_group_name_Hall 'I 4 2'
_symmetry_space_group_name_H-M 'I 4 2 2'
_atom_sites_solution_hydrogens geom
_atom_sites_solution_primary direct
_atom_sites_solution_secondary difmap
_audit_creation_method SHELXL-97
_cell_angle_alpha 90.00
_cell_angle_beta 90.00
_cell_angle_gamma 90.00
_cell_formula_units_Z 2
_cell_length_a 11.9699(3)
_cell_length_b 11.9699(3)
_cell_length_c 20.3410(9)
_cell_measurement_reflns_used 1934
_cell_measurement_temperature 100(1)
_cell_measurement_theta_max 29.09
_cell_measurement_theta_min 3.12
_cell_volume 2914.43(17)
_computing_cell_refinement
;
CrysAlisPro, Agilent Technologies,
Version 1.171.34.49 (release 20-01-2011 CrysAlis171 .NET)
(compiled Jan 20 2011,15:58:25)
;
_computing_data_collection
;
CrysAlisPro, Agilent Technologies,
Version 1.171.34.49 (release 20-01-2011 CrysAlis171 .NET)
(compiled Jan 20 2011,15:58:25)
;
_computing_data_reduction
;
CrysAlisPro, Agilent Technologies,
Version 1.171.34.49 (release 20-01-2011 CrysAlis171 .NET)
(compiled Jan 20 2011,15:58:25)
;
_computing_structure_refinement 'SHELXL-97 (Sheldrick, 1997)'
_computing_structure_solution 'SHELXS-97 (Sheldrick, 1997)'
_diffrn_ambient_temperature 100(2)
_diffrn_detector_area_resol_mean 10.2273
_diffrn_measured_fraction_theta_full 0.961
_diffrn_measured_fraction_theta_max 0.961
_diffrn_measurement_device_type 'SuperNova, Dual, Cu at zero, Atlas'
_diffrn_measurement_method '\w scans'
_diffrn_radiation_monochromator mirror
_diffrn_radiation_source 'SuperNova (Mo) X-ray Source'
_diffrn_radiation_type MoK\a
_diffrn_radiation_wavelength 0.71073
_diffrn_reflns_av_R_equivalents 0.0346
_diffrn_reflns_av_sigmaI/netI 0.0455
_diffrn_reflns_limit_h_max 11
_diffrn_reflns_limit_h_min -15
_diffrn_reflns_limit_k_max 15
_diffrn_reflns_limit_k_min -7
_diffrn_reflns_limit_l_max 26
_diffrn_reflns_limit_l_min -15
_diffrn_reflns_number 4255
_diffrn_reflns_theta_full 28.00
_diffrn_reflns_theta_max 28.00
_diffrn_reflns_theta_min 3.13
_exptl_absorpt_coefficient_mu 1.099
_exptl_absorpt_correction_T_max 1.00000
_exptl_absorpt_correction_T_min 0.89878
_exptl_absorpt_correction_type multi-scan
_exptl_absorpt_process_details
;
CrysAlisPro, Agilent Technologies,
Version 1.171.34.49 (release 20-01-2011 CrysAlis171 .NET)
(compiled Jan 20 2011,15:58:25)
Empirical absorption correction using spherical harmonics,
implemented in SCALE3 ABSPACK scaling algorithm.
;
_exptl_crystal_colour 'deep purple'
_exptl_crystal_density_diffrn 1.595
_exptl_crystal_density_method 'not measured'
_exptl_crystal_description 'square plate'
_exptl_crystal_F_000 1408
_exptl_crystal_size_max 0.19
_exptl_crystal_size_mid 0.19
_exptl_crystal_size_min 0.13
_refine_diff_density_max 1.132
_refine_diff_density_min -0.384
_refine_diff_density_rms 0.098
_refine_ls_abs_structure_details 'Flack H D (1983), Acta Cryst. A39, 876-881'
_refine_ls_abs_structure_Flack 0.36(4)
_refine_ls_extinction_method none
_refine_ls_goodness_of_fit_ref 1.088
_refine_ls_hydrogen_treatment constr
_refine_ls_matrix_type full
_refine_ls_number_parameters 118
_refine_ls_number_reflns 1685
_refine_ls_number_restraints 2
_refine_ls_restrained_S_all 1.089
_refine_ls_R_factor_all 0.0431
_refine_ls_R_factor_gt 0.0364
_refine_ls_shift/su_max 0.000
_refine_ls_shift/su_mean 0.000
_refine_ls_structure_factor_coef Fsqd
_refine_ls_weighting_details 'calc w=1/[\s^2^(Fo^2^)+(0.0424P)^2^+6.6887P] where P=(Fo^2^+2Fc^2^)/3'
_refine_ls_weighting_scheme calc
_refine_ls_wR_factor_gt 0.0895
_refine_ls_wR_factor_ref 0.0928
_reflns_number_gt 1560
_reflns_number_total 1685
_reflns_threshold_expression >2sigma(I)
_cod_data_source_file c1dt10962f.txt
_cod_data_source_block shelxl2
_cod_depositor_comments
;
The following automatic conversions were performed:

'_symmetry_cell_setting' value 'Tetragonal' changed to 'tetragonal'
according to /home/saulius/struct/CIF-dictionaries/cif_core.dic
dictionary named 'cif_core.dic' version 2.4.1 from 2010-06-29.

Automatic conversion script
Id: cif_fix_values 1715 2011-07-08 13:25:40Z adriana 
;
_cod_original_sg_symbol_H-M I422
_cod_database_code 7017296

loop_
_symmetry_equiv_pos_as_xyz
'x, y, z'
'x, -y, -z'
'-x, -y, z'
'-x, y, -z'
'y, x, -z'
'y, -x, z'
'-y, x, z'
'-y, -x, -z'
'x+1/2, y+1/2, z+1/2'
'x+1/2, -y+1/2, -z+1/2'
'-x+1/2, -y+1/2, z+1/2'
'-x+1/2, y+1/2, -z+1/2'
'y+1/2, x+1/2, -z+1/2'
'y+1/2, -x+1/2, z+1/2'
'-y+1/2, x+1/2, z+1/2'
'-y+1/2, -x+1/2, -z+1/2'

loop_
_atom_site_label
_atom_site_type_symbol
_atom_site_fract_x
_atom_site_fract_y
_atom_site_fract_z
_atom_site_U_iso_or_equiv
_atom_site_adp_type
_atom_site_occupancy
_atom_site_symmetry_multiplicity
_atom_site_calc_flag
_atom_site_refinement_flags
_atom_site_disorder_assembly
_atom_site_disorder_group
N1 N 0.5000 0.5000 0.2461(3) 0.0140(11) Uani 1 4 d S . .
C4 C 0.5985(7) 0.5276(7) 0.2008(4) 0.023(2) Uani 0.50 1 d PD A 1
H4A H 0.6150 0.4611 0.1736 0.028 Uiso 0.50 1 calc PR A 1
H4B H 0.5755 0.5884 0.1707 0.028 Uiso 0.50 1 calc PR A 1
C5 C 0.7040(13) 0.562(2) 0.2350(10) 0.037(5) Uani 0.50 1 d PD A 1
H5A H 0.7609 0.5812 0.2022 0.056 Uiso 0.50 1 calc PR A 1
H5B H 0.7309 0.5010 0.2626 0.056 Uiso 0.50 1 calc PR A 1
H5C H 0.6890 0.6280 0.2625 0.056 Uiso 0.50 1 calc PR A 1
C6 C 0.5977(6) 0.5276(6) 0.2910(4) 0.0170(18) Uani 0.50 1 d PD A 2
H6A H 0.5770 0.5922 0.3189 0.020 Uiso 0.50 1 calc PR A 2
H6B H 0.6113 0.4632 0.3205 0.020 Uiso 0.50 1 calc PR A 2
C7 C 0.7051(12) 0.555(2) 0.2549(8) 0.022(4) Uani 0.50 1 d PD A 2
H7A H 0.7639 0.5724 0.2868 0.033 Uiso 0.50 1 calc PR A 2
H7B H 0.6930 0.6194 0.2261 0.033 Uiso 0.50 1 calc PR A 2
H7C H 0.7279 0.4904 0.2284 0.033 Uiso 0.50 1 calc PR A 2
S1 S 0.9063(5) 0.5842(5) 0.0879(4) 0.050(2) Uani 0.259(5) 1 d PD . .
S2 S 0.9670(10) 0.5286(9) 0.0323(6) 0.116(6) Uani 0.241(5) 1 d PD . .
Sn1 Sn 1.0000 1.0000 0.0000 0.00980(18) Uani 1 8 d S . .
Cl1 Cl 0.68489(9) 0.83365(9) 0.14333(4) 0.0222(2) Uani 1 1 d . . .
O2 O 0.5877(2) 0.6528(2) 0.05911(12) 0.0132(6) Uani 1 1 d . . .
O1 O 0.8630(2) 0.9322(2) 0.05782(11) 0.0115(6) Uani 1 1 d . . .
C3 C 0.6669(3) 0.7041(3) 0.03488(15) 0.0121(8) Uani 1 1 d . . .
C2 C 0.7251(3) 0.7934(3) 0.06498(16) 0.0136(7) Uani 1 1 d . . .
C1 C 0.8107(3) 0.8488(3) 0.03398(15) 0.0123(8) Uani 1 1 d . . .
Ca1 Ca 0.5000 0.5000 0.0000 0.0079(3) Uani 1 8 d S . .

loop_
_atom_site_aniso_label
_atom_site_aniso_U_11
_atom_site_aniso_U_22
_atom_site_aniso_U_33
_atom_site_aniso_U_23
_atom_site_aniso_U_13
_atom_site_aniso_U_12
N1 0.0160(16) 0.0160(16) 0.010(2) 0.000 0.000 0.000
C4 0.033(5) 0.018(5) 0.018(3) 0.005(3) 0.017(3) 0.005(3)
C5 0.022(8) 0.035(7) 0.055(12) 0.029(10) 0.014(7) 0.013(6)
C6 0.021(4) 0.012(4) 0.018(3) 0.003(3) -0.007(3) 0.001(3)
C7 0.007(6) 0.025(7) 0.035(9) 0.007(7) -0.008(5) -0.007(4)
S1 0.028(3) 0.027(3) 0.095(5) 0.028(3) -0.029(3) -0.007(2)
S2 0.085(10) 0.083(11) 0.179(12) 0.047(8) -0.047(7) -0.010(5)
Sn1 0.0084(2) 0.0084(2) 0.0125(3) 0.000 0.000 0.000
Cl1 0.0241(5) 0.0264(6) 0.0161(4) -0.0092(4) 0.0092(4) -0.0122(4)
O2 0.0108(13) 0.0124(13) 0.0164(12) -0.0021(10) 0.0022(10) -0.0038(10)
O1 0.0116(13) 0.0117(13) 0.0114(11) -0.0021(10) -0.0011(10) -0.0017(9)
C3 0.0147(18) 0.0082(17) 0.0133(15) -0.0010(13) 0.0041(13) 0.0017(15)
C2 0.014(2) 0.0139(19) 0.0125(14) -0.0039(14) 0.0028(14) -0.0016(14)
C1 0.0102(17) 0.0130(19) 0.0138(15) 0.0012(14) -0.0019(13) -0.0008(15)
Ca1 0.0061(5) 0.0061(5) 0.0114(7) 0.000 0.000 0.000

loop_
_atom_type_symbol
_atom_type_description
_atom_type_scat_dispersion_real
_atom_type_scat_dispersion_imag
_atom_type_scat_source
C C 0.0033 0.0016 'International Tables Vol C Tables 4.2.6.8 and 6.1.1.4'
H H 0.0000 0.0000 'International Tables Vol C Tables 4.2.6.8 and 6.1.1.4'
N N 0.0061 0.0033 'International Tables Vol C Tables 4.2.6.8 and 6.1.1.4'
O O 0.0106 0.0060 'International Tables Vol C Tables 4.2.6.8 and 6.1.1.4'
Cl Cl 0.1484 0.1585 'International Tables Vol C Tables 4.2.6.8 and 6.1.1.4'
Ca Ca 0.2262 0.3064 'International Tables Vol C Tables 4.2.6.8 and 6.1.1.4'
Sn Sn -0.6537 1.4246 'International Tables Vol C Tables 4.2.6.8 and 6.1.1.4'
S S 0.1246 0.1234 'International Tables Vol C Tables 4.2.6.8 and 6.1.1.4'

loop_
_geom_angle_atom_site_label_1
_geom_angle_atom_site_label_2
_geom_angle_atom_site_label_3
_geom_angle
_geom_angle_site_symmetry_1
_geom_angle_site_symmetry_3
C6 N1 C6 68.8(3) . 7_655
C6 N1 C6 68.8(3) . 6_565
C6 N1 C6 106.0(6) 7_655 6_565
C6 N1 C6 106.0(6) . 3_665
C6 N1 C6 68.8(3) 7_655 3_665
C6 N1 C6 68.8(3) 6_565 3_665
C6 N1 C4 179.9(6) . 3_665
C6 N1 C4 111.1(4) 7_655 3_665
C6 N1 C4 111.3(5) 6_565 3_665
C6 N1 C4 73.9(4) 3_665 3_665
C6 N1 C4 111.3(5) . 6_565
C6 N1 C4 179.9(6) 7_655 6_565
C6 N1 C4 73.9(4) 6_565 6_565
C6 N1 C4 111.1(4) 3_665 6_565
C4 N1 C4 68.9(4) 3_665 6_565
C6 N1 C4 73.9(4) . .
C6 N1 C4 111.3(5) 7_655 .
C6 N1 C4 111.1(4) 6_565 .
C6 N1 C4 179.9(6) 3_665 .
C4 N1 C4 106.2(7) 3_665 .
C4 N1 C4 68.9(4) 6_565 .
C6 N1 C4 111.1(4) . 7_655
C6 N1 C4 73.9(4) 7_655 7_655
C6 N1 C4 179.9(6) 6_565 7_655
C6 N1 C4 111.3(5) 3_665 7_655
C4 N1 C4 68.9(4) 3_665 7_655
C4 N1 C4 106.2(7) 6_565 7_655
C4 N1 C4 68.9(4) . 7_655
C5 C4 N1 115.5(9) . .
C7 C6 N1 114.0(8) . .
S2 S1 S2 19.8(4) . 3_765
S2 S2 S2 72.4(9) 3_765 2_565
S2 S2 S1 131.0(4) 3_765 .
S2 S2 S1 150.9(4) 2_565 .
S2 S2 S2 67.1(9) 3_765 4_755
S2 S2 S2 40.5(7) 2_565 4_755
S1 S2 S2 153.6(4) . 4_755
S2 S2 S1 29.1(3) 3_765 3_765
S2 S2 S1 99.4(7) 2_565 3_765
S1 S2 S1 101.9(6) . 3_765
S2 S2 S1 94.7(7) 4_755 3_765
O1 Sn1 O1 148.77(14) 5 3_775
O1 Sn1 O1 136.18(14) 5 6_575
O1 Sn1 O1 72.99(6) 3_775 6_575
O1 Sn1 O1 72.99(6) 5 2_575
O1 Sn1 O1 136.18(14) 3_775 2_575
O1 Sn1 O1 74.33(13) 6_575 2_575
O1 Sn1 O1 114.52(12) 5 8_775
O1 Sn1 O1 74.33(13) 3_775 8_775
O1 Sn1 O1 82.15(13) 6_575 8_775
O1 Sn1 O1 72.99(6) 2_575 8_775
O1 Sn1 O1 82.15(13) 5 7_755
O1 Sn1 O1 72.99(6) 3_775 7_755
O1 Sn1 O1 114.52(12) 6_575 7_755
O1 Sn1 O1 148.77(14) 2_575 7_755
O1 Sn1 O1 136.18(14) 8_775 7_755
O1 Sn1 O1 72.99(6) 5 4_755
O1 Sn1 O1 82.15(13) 3_775 4_755
O1 Sn1 O1 148.77(14) 6_575 4_755
O1 Sn1 O1 114.52(12) 2_575 4_755
O1 Sn1 O1 72.99(6) 8_775 4_755
O1 Sn1 O1 74.33(13) 7_755 4_755
O1 Sn1 O1 74.33(13) 5 .
O1 Sn1 O1 114.52(12) 3_775 .
O1 Sn1 O1 72.99(6) 6_575 .
O1 Sn1 O1 82.15(13) 2_575 .
O1 Sn1 O1 148.77(14) 8_775 .
O1 Sn1 O1 72.99(6) 7_755 .
O1 Sn1 O1 136.18(14) 4_755 .
C3 O2 Ca1 120.7(2) . .
C1 O1 Sn1 117.2(2) . .
O2 C3 C2 125.6(3) . .
O2 C3 C3 116.30(19) . 5
C2 C3 C3 118.09(19) . 5
O2 C3 Ca1 40.20(16) . .
C2 C3 Ca1 165.8(2) . .
C3 C3 Ca1 76.11(5) 5 .
C1 C2 C3 122.2(3) . .
C1 C2 Cl1 119.6(3) . .
C3 C2 Cl1 118.1(3) . .
O1 C1 C2 124.8(3) . .
O1 C1 C1 115.61(18) . 5
C2 C1 C1 119.6(2) . 5
O2 Ca1 O2 153.75(12) . 8_665
O2 Ca1 O2 75.80(5) . 6_565
O2 Ca1 O2 128.77(12) 8_665 6_565
O2 Ca1 O2 120.62(11) . 3_665
O2 Ca1 O2 66.03(11) 8_665 3_665
O2 Ca1 O2 75.80(5) 6_565 3_665
O2 Ca1 O2 75.80(5) . 7_655
O2 Ca1 O2 82.21(12) 8_665 7_655
O2 Ca1 O2 120.62(11) 6_565 7_655
O2 Ca1 O2 75.80(5) 3_665 7_655
O2 Ca1 O2 128.77(12) . 2_565
O2 Ca1 O2 75.80(5) 8_665 2_565
O2 Ca1 O2 66.03(11) 6_565 2_565
O2 Ca1 O2 82.21(12) 3_665 2_565
O2 Ca1 O2 153.75(12) 7_655 2_565
O2 Ca1 O2 66.03(11) . 5
O2 Ca1 O2 120.62(11) 8_665 5
O2 Ca1 O2 82.21(12) 6_565 5
O2 Ca1 O2 153.75(12) 3_665 5
O2 Ca1 O2 128.77(12) 7_655 5
O2 Ca1 O2 75.80(5) 2_565 5
O2 Ca1 O2 82.21(12) . 4_655
O2 Ca1 O2 75.80(5) 8_665 4_655
O2 Ca1 O2 153.75(12) 6_565 4_655
O2 Ca1 O2 128.77(12) 3_665 4_655
O2 Ca1 O2 66.03(11) 7_655 4_655
O2 Ca1 O2 120.62(11) 2_565 4_655
O2 Ca1 O2 75.80(5) 5 4_655
O2 Ca1 C3 19.13(8) . .
O2 Ca1 C3 154.22(8) 8_665 .
O2 Ca1 C3 75.68(9) 6_565 .
O2 Ca1 C3 136.68(8) 3_665 .
O2 Ca1 C3 91.72(8) 7_655 .
O2 Ca1 C3 114.26(9) 2_565 .
O2 Ca1 C3 46.91(8) 5 .
O2 Ca1 C3 78.84(9) 4_655 .
O2 Ca1 C3 154.22(8) . 8_665
O2 Ca1 C3 19.13(8) 8_665 8_665
O2 Ca1 C3 114.26(9) 6_565 8_665
O2 Ca1 C3 46.91(8) 3_665 8_665
O2 Ca1 C3 78.84(9) 7_655 8_665
O2 Ca1 C3 75.68(9) 2_565 8_665
O2 Ca1 C3 136.68(8) 5 8_665
O2 Ca1 C3 91.72(8) 4_655 8_665
C3 Ca1 C3 168.81(12) . 8_665
O2 Ca1 C3 136.68(8) . 3_665
O2 Ca1 C3 46.91(8) 8_665 3_665
O2 Ca1 C3 91.72(8) 6_565 3_665
O2 Ca1 C3 19.13(8) 3_665 3_665
O2 Ca1 C3 75.68(9) 7_655 3_665
O2 Ca1 C3 78.84(9) 2_565 3_665
O2 Ca1 C3 154.22(8) 5 3_665
O2 Ca1 C3 114.26(9) 4_655 3_665
C3 Ca1 C3 154.66(11) . 3_665
C3 Ca1 C3 27.78(11) 8_665 3_665
O2 Ca1 C3 46.91(8) . 5
O2 Ca1 C3 136.68(8) 8_665 5
O2 Ca1 C3 78.84(9) 6_565 5
O2 Ca1 C3 154.22(8) 3_665 5
O2 Ca1 C3 114.26(9) 7_655 5
O2 Ca1 C3 91.72(8) 2_565 5
O2 Ca1 C3 19.13(8) 5 5
O2 Ca1 C3 75.68(9) 4_655 5
C3 Ca1 C3 27.78(11) . 5
C3 Ca1 C3 154.66(11) 8_665 5
C3 Ca1 C3 168.81(12) 3_665 5

loop_
_geom_bond_atom_site_label_1
_geom_bond_atom_site_label_2
_geom_bond_distance
_geom_bond_site_symmetry_2
N1 C6 1.521(8) .
N1 C6 1.521(8) 7_655
N1 C6 1.521(8) 6_565
N1 C6 1.521(8) 3_665
N1 C4 1.531(8) 3_665
N1 C4 1.531(8) 6_565
N1 C4 1.531(8) .
N1 C4 1.531(8) 7_655
C4 C5 1.500(15) .
C6 C7 1.517(14) .
S1 S2 1.500(12) .
S1 S2 2.324(12) 3_765
S2 S2 1.04(2) 3_765
S2 S2 1.48(3) 2_565
S2 S2 1.53(3) 4_755
S2 S1 2.324(12) 3_765
Sn1 O1 2.175(2) 5
Sn1 O1 2.175(2) 3_775
Sn1 O1 2.175(2) 6_575
Sn1 O1 2.175(2) 2_575
Sn1 O1 2.175(2) 8_775
Sn1 O1 2.175(2) 7_755
Sn1 O1 2.175(2) 4_755
Sn1 O1 2.175(2) .
Cl1 C2 1.733(3) .
O2 C3 1.232(4) .
O2 Ca1 2.427(2) .
O1 C1 1.274(4) .
C3 C2 1.415(5) .
C3 C3 1.553(6) 5
C3 Ca1 3.235(4) .
C2 C1 1.375(5) .
C1 C1 1.525(6) 5
Ca1 O2 2.427(2) 8_665
Ca1 O2 2.427(2) 6_565
Ca1 O2 2.427(2) 3_665
Ca1 O2 2.427(2) 7_655
Ca1 O2 2.427(2) 2_565
Ca1 O2 2.427(2) 5
Ca1 O2 2.427(2) 4_655
Ca1 C3 3.235(4) 8_665
Ca1 C3 3.235(4) 3_665
Ca1 C3 3.235(4) 5
